data_7156972
loop_
_publ_author_name
'Ahire, Milind M.'
'Pol, Mahesh D.'
'Kavale, Dattatry S.'
'Gonnade, Rajesh G.'
'Mhaske, Santosh B.'

_publ_section_title
;
 Stereoselective construction of deoxy-cruciferane alkaloids by
 NHC-catalyzed intramolecular annulation of homoenolate with
 quinazolinone.
;
_journal_issue 30
_journal_name_full 'Organic &amp; biomolecular chemistry'
_journal_page_first 7135
_journal_page_last 7139
_journal_paper_doi 10.1039/c9ob01243e
_journal_volume 17
_journal_year 2019
_chemical_absolute_configuration ad
_chemical_formula_moiety 'C17 H12 N2 O2'
_chemical_formula_sum 'C17 H12 N2 O2'
_chemical_formula_weight 276.29
_space_group_crystal_system orthorhombic
_space_group_IT_number 19
_space_group_name_Hall 'P 2ac 2ab'
_space_group_name_H-M_alt 'P 21 21 21'
_symmetry_space_group_name_Hall 'P 2ac 2ab'
_symmetry_space_group_name_H-M 'P 21 21 21'
_atom_sites_solution_hydrogens geom
_audit_creation_method SHELXL-2014/7
_audit_update_record
;
2019-03-21 deposited with the CCDC.    2019-07-12 downloaded from the CCDC.
;
_cell_angle_alpha 90
_cell_angle_beta 90
_cell_angle_gamma 90
_cell_formula_units_Z 4
_cell_length_a 8.2455(12)
_cell_length_b 11.3533(16)
_cell_length_c 13.652(2)
_cell_measurement_reflns_used 9899
_cell_measurement_temperature 100(2)
_cell_measurement_theta_max 72.43
_cell_measurement_theta_min 3.24
_cell_volume 1278.0(3)
_computing_cell_refinement 'SAINT (Bruker, 2016)'
_computing_data_collection 'APEX3 (Bruker, 2016)'
_computing_data_reduction 'SAINT (Bruker, 2016)'
_computing_molecular_graphics 'Bruker SHELXTL'
_computing_publication_material 'Bruker SHELXTL'
_computing_structure_refinement 'SHELXL-2014/7 (Sheldrick, 2014)'
_computing_structure_solution 'SHELXS-97 (Sheldrick 2008)'
_diffrn_ambient_temperature 100(2)
_diffrn_detector 'Photon II CPAD Area Detector'
_diffrn_detector_area_resol_mean 7.39
_diffrn_measured_fraction_theta_full 0.944
_diffrn_measured_fraction_theta_max 0.937
_diffrn_measurement_device '\k-geometry diffractometer'
_diffrn_measurement_device_type 'Bruker D8 VENTURE Kappa Duo PHOTON II CPAD'
_diffrn_measurement_method '\f and \w scans'
_diffrn_radiation_monochromator 'multilayer mirrors'
_diffrn_radiation_type CuK\a
_diffrn_radiation_wavelength 1.54178
_diffrn_reflns_av_R_equivalents 0.0448
_diffrn_reflns_av_unetI/netI 0.0291
_diffrn_reflns_Laue_measured_fraction_full 0.944
_diffrn_reflns_Laue_measured_fraction_max 0.937
_diffrn_reflns_limit_h_max 10
_diffrn_reflns_limit_h_min -9
_diffrn_reflns_limit_k_max 14
_diffrn_reflns_limit_k_min -14
_diffrn_reflns_limit_l_max 16
_diffrn_reflns_limit_l_min -16
_diffrn_reflns_number 16043
_diffrn_reflns_point_group_measured_fraction_full 0.946
_diffrn_reflns_point_group_measured_fraction_max 0.937
_diffrn_reflns_theta_full 67.679
_diffrn_reflns_theta_max 72.427
_diffrn_reflns_theta_min 6.270
_diffrn_source 'micro-focus sealed tube'
_diffrn_source_type 'Incoatech I\mS HB'
_exptl_absorpt_coefficient_mu 0.779
_exptl_absorpt_correction_T_max 0.919
_exptl_absorpt_correction_T_min 0.778
_exptl_absorpt_correction_type multi-scan
_exptl_absorpt_process_details 'SADABS (BRUKER, 2016)'
_exptl_crystal_colour COLOURLESS
_exptl_crystal_density_diffrn 1.436
_exptl_crystal_description NEEDLE
_exptl_crystal_F_000 576
_exptl_crystal_size_max 0.340
_exptl_crystal_size_mid 0.130
_exptl_crystal_size_min 0.110
_refine_diff_density_max 0.228
_refine_diff_density_min -0.218
_refine_diff_density_rms 0.043
_refine_ls_abs_structure_details
;
 Flack x determined using 967 quotients [(I+)-(I-)]/[(I+)+(I-)]
 (Parsons, Flack and Wagner, Acta Cryst. B69 (2013) 249-259).
;
_refine_ls_abs_structure_Flack -0.08(7)
_refine_ls_extinction_method none
_refine_ls_goodness_of_fit_ref 1.056
_refine_ls_hydrogen_treatment constr
_refine_ls_matrix_type full
_refine_ls_number_parameters 190
_refine_ls_number_reflns 2369
_refine_ls_number_restraints 0
_refine_ls_restrained_S_all 1.056
_refine_ls_R_factor_all 0.0348
_refine_ls_R_factor_gt 0.0334
_refine_ls_shift/su_max 0.000
_refine_ls_shift/su_mean 0.000
_refine_ls_structure_factor_coef Fsqd
_refine_ls_weighting_details 'w=1/[\s^2^(Fo^2^)+(0.0544P)^2^+0.3343P] where P=(Fo^2^+2Fc^2^)/3'
_refine_ls_weighting_scheme calc
_refine_ls_wR_factor_gt 0.0877
_refine_ls_wR_factor_ref 0.0914
_reflns_Friedel_coverage 0.720
_reflns_Friedel_fraction_full 0.949
_reflns_Friedel_fraction_max 0.937
_reflns_number_gt 2301
_reflns_number_total 2369
_reflns_threshold_expression 'I > 2\s(I)'
_cod_data_source_file c9ob01243e2.cif
_cod_data_source_block cu_ma_1_r_0m
_cod_depositor_comments
;
The following automatic conversions were performed:

'_chemical_absolute_configuration' value 'AD' changed to 'ad'
according to
/home/data/users/saulius/crontab/automatic-downloads/rss-feeds/RSC/lib/dictionaries/cif_core.dic
dictionary named 'cif_core.dic' version 2.4.2 from 2011-04-26.

'_exptl_absorpt_correction_type' value 'MULTI-SCAN' changed to
'multi-scan' according to
/home/data/users/saulius/crontab/automatic-downloads/rss-feeds/RSC/lib/dictionaries/cif_core.dic
dictionary named 'cif_core.dic' version 2.4.2 from 2011-04-26.

Automatic conversion script
Id: cif_fix_values 4973 2017-02-22 13:04:09Z antanas 

 Adding full bibliography for 7156972.cif.
;
_cod_database_code 7156972
_shelx_shelxl_version_number 2014/7
_shelx_space_group_comment
;
The symmetry employed for this shelxl refinement is uniquely defined
by the following loop, which should always be used as a source of
symmetry information in preference to the above space-group names.
They are only intended as comments.
;
_shelx_estimated_absorpt_t_min 0.778
_shelx_estimated_absorpt_t_max 0.919

loop_
_space_group_symop_operation_xyz
'x, y, z'
'x+1/2, -y+1/2, -z'
'-x, y+1/2, -z+1/2'
'-x+1/2, -y, z+1/2'

loop_
_atom_site_label
_atom_site_type_symbol
_atom_site_fract_x
_atom_site_fract_y
_atom_site_fract_z
_atom_site_U_iso_or_equiv
_atom_site_adp_type
_atom_site_occupancy
_atom_site_site_symmetry_order
_atom_site_calc_flag
_atom_site_refinement_flags_posn
_atom_site_refinement_flags_adp
O2 O 0.5763(2) 0.18012(15) 0.32629(12) 0.0361(4) Uani 1 1 d . .
O1 O 0.5897(2) 0.39027(13) 0.69879(10) 0.0270(4) Uani 1 1 d . .
N1 N 0.7030(2) 0.42874(14) 0.54995(12) 0.0193(4) Uani 1 1 d . .
N2 N 0.7449(2) 0.26932(15) 0.43795(12) 0.0213(4) Uani 1 1 d . .
C4 C 0.7089(3) 0.03021(19) 0.67062(18) 0.0264(5) Uani 1 1 d . .
H4 H 0.6990 -0.0235 0.7236 0.032 Uiso 1 1 calc R U
C5 C 0.6904(3) 0.14984(19) 0.68647(16) 0.0244(5) Uani 1 1 d . .
H5 H 0.6692 0.1780 0.7507 0.029 Uiso 1 1 calc R U
C6 C 0.7026(3) 0.22917(18) 0.60925(15) 0.0200(5) Uani 1 1 d . .
C7 C 0.6621(3) 0.35606(18) 0.62557(14) 0.0200(4) Uani 1 1 d . .
C17 C 0.6416(3) 0.54225(18) 0.52912(14) 0.0203(5) Uani 1 1 d . .
C12 C 0.6636(3) 0.56735(19) 0.42978(15) 0.0233(5) Uani 1 1 d . .
C13 C 0.6062(3) 0.6723(2) 0.39177(18) 0.0291(5) Uani 1 1 d . .
H13 H 0.6189 0.6897 0.3241 0.035 Uiso 1 1 calc R U
C14 C 0.5297(3) 0.75209(19) 0.45383(19) 0.0310(6) Uani 1 1 d . .
H14 H 0.4893 0.8242 0.4283 0.037 Uiso 1 1 calc R U
C15 C 0.5119(3) 0.72711(19) 0.55301(18) 0.0276(5) Uani 1 1 d . .
H16 H 0.4617 0.7834 0.5947 0.033 Uiso 1 1 calc R U
C16 C 0.5664(3) 0.62081(17) 0.59225(15) 0.0238(5) Uani 1 1 d . .
H15 H 0.5525 0.6029 0.6597 0.029 Uiso 1 1 calc R U
C1 C 0.7371(3) 0.18626(18) 0.51515(15) 0.0206(4) Uani 1 1 d . .
C2 C 0.7553(3) 0.06597(19) 0.49864(17) 0.0259(5) Uani 1 1 d . .
H2 H 0.7766 0.0372 0.4346 0.031 Uiso 1 1 calc R U
C3 C 0.7421(3) -0.01112(19) 0.57673(18) 0.0288(5) Uani 1 1 d . .
H3 H 0.7559 -0.0932 0.5662 0.035 Uiso 1 1 calc R U
C9 C 0.6471(3) 0.2667(2) 0.35505(15) 0.0262(5) Uani 1 1 d . .
C10 C 0.6451(3) 0.3893(2) 0.31121(15) 0.0284(5) Uani 1 1 d . .
H10B H 0.5328 0.4200 0.3083 0.034 Uiso 1 1 calc R U
H10A H 0.6903 0.3881 0.2440 0.034 Uiso 1 1 calc R U
C11 C 0.7507(3) 0.46722(19) 0.37891(14) 0.0247(5) Uani 1 1 d . .
H11 H 0.8494 0.4962 0.3438 0.030 Uiso 1 1 calc R U
C8 C 0.7972(3) 0.38591(19) 0.46491(14) 0.0206(5) Uani 1 1 d . .
H8 H 0.9164 0.3883 0.4781 0.025 Uiso 1 1 calc R U

loop_
_atom_site_aniso_label
_atom_site_aniso_U_11
_atom_site_aniso_U_22
_atom_site_aniso_U_33
_atom_site_aniso_U_23
_atom_site_aniso_U_13
_atom_site_aniso_U_12
O2 0.0365(11) 0.0393(9) 0.0326(8) -0.0149(7) -0.0090(8) 0.0031(8)
O1 0.0376(10) 0.0246(7) 0.0188(7) -0.0047(6) 0.0042(6) 0.0004(7)
N1 0.0174(10) 0.0213(8) 0.0192(8) -0.0021(6) 0.0010(7) 0.0002(7)
N2 0.0167(11) 0.0272(8) 0.0199(8) -0.0045(7) 0.0008(7) 0.0011(7)
C4 0.0182(12) 0.0237(10) 0.0372(11) 0.0040(9) -0.0013(9) -0.0030(8)
C5 0.0204(13) 0.0265(11) 0.0262(10) -0.0002(8) -0.0013(8) -0.0040(8)
C6 0.0152(12) 0.0204(10) 0.0244(10) -0.0031(8) -0.0005(8) -0.0027(8)
C7 0.0183(12) 0.0228(10) 0.0189(9) -0.0027(7) -0.0027(8) -0.0020(8)
C17 0.0156(12) 0.0207(9) 0.0245(9) 0.0016(7) -0.0048(8) -0.0033(8)
C12 0.0164(12) 0.0271(10) 0.0262(10) 0.0022(8) -0.0014(9) -0.0038(8)
C13 0.0246(14) 0.0306(11) 0.0322(11) 0.0085(9) -0.0047(9) -0.0046(10)
C14 0.0245(14) 0.0235(10) 0.0448(13) 0.0074(9) -0.0076(10) -0.0023(9)
C15 0.0210(13) 0.0216(9) 0.0403(12) -0.0055(9) -0.0035(9) -0.0009(8)
C16 0.0205(13) 0.0229(10) 0.0281(10) -0.0034(8) -0.0041(8) -0.0020(8)
C1 0.0122(12) 0.0244(10) 0.0252(10) -0.0034(8) -0.0020(8) 0.0010(8)
C2 0.0157(13) 0.0291(11) 0.0329(10) -0.0111(9) 0.0000(9) 0.0025(9)
C3 0.0192(13) 0.0199(9) 0.0472(13) -0.0061(9) -0.0034(10) 0.0011(8)
C9 0.0206(13) 0.0371(12) 0.0209(10) -0.0094(9) 0.0007(9) 0.0075(9)
C10 0.0253(14) 0.0415(13) 0.0184(9) -0.0017(9) -0.0008(9) 0.0060(10)
C11 0.0201(13) 0.0336(11) 0.0206(10) 0.0043(8) 0.0029(9) 0.0022(9)
C8 0.0158(12) 0.0263(10) 0.0197(9) -0.0013(8) 0.0011(8) -0.0008(8)

loop_
_atom_type_symbol
_atom_type_description
_atom_type_scat_dispersion_real
_atom_type_scat_dispersion_imag
_atom_type_scat_source
C C 0.0181 0.0091 'International Tables Vol C Tables 4.2.6.8 and 6.1.1.4'
H H 0.0000 0.0000 'International Tables Vol C Tables 4.2.6.8 and 6.1.1.4'
N N 0.0311 0.0180 'International Tables Vol C Tables 4.2.6.8 and 6.1.1.4'
O O 0.0492 0.0322 'International Tables Vol C Tables 4.2.6.8 and 6.1.1.4'

loop_
_geom_angle_atom_site_label_1
_geom_angle_atom_site_label_2
_geom_angle_atom_site_label_3
_geom_angle
C7 N1 C17 127.97(18)
C7 N1 C8 121.67(17)
C17 N1 C8 109.26(16)
C9 N2 C1 124.41(18)
C9 N2 C8 113.70(17)
C1 N2 C8 115.84(16)
C5 C4 C3 119.8(2)
C5 C4 H4 120.1
C3 C4 H4 120.1
C4 C5 C6 120.6(2)
C4 C5 H5 119.7
C6 C5 H5 119.7
C5 C6 C1 118.94(19)
C5 C6 C7 119.67(18)
C1 C6 C7 121.08(18)
O1 C7 N1 123.04(19)
O1 C7 C6 122.34(19)
N1 C7 C6 114.50(17)
C16 C17 C12 122.00(19)
C16 C17 N1 128.43(18)
C12 C17 N1 109.56(18)
C13 C12 C17 119.7(2)
C13 C12 C11 129.6(2)
C17 C12 C11 110.71(18)
C12 C13 C14 119.2(2)
C12 C13 H13 120.4
C14 C13 H13 120.4
C15 C14 C13 120.5(2)
C15 C14 H14 119.7
C13 C14 H14 119.7
C14 C15 C16 121.1(2)
C14 C15 H16 119.5
C16 C15 H16 119.5
C17 C16 C15 117.5(2)
C17 C16 H15 121.2
C15 C16 H15 121.2
C2 C1 C6 120.7(2)
C2 C1 N2 121.87(19)
C6 C1 N2 117.35(17)
C3 C2 C1 119.2(2)
C3 C2 H2 120.4
C1 C2 H2 120.4
C2 C3 C4 120.78(19)
C2 C3 H3 119.6
C4 C3 H3 119.6
O2 C9 N2 124.2(2)
O2 C9 C10 127.8(2)
N2 C9 C10 107.92(19)
C9 C10 C11 106.46(17)
C9 C10 H10B 110.4
C11 C10 H10B 110.4
C9 C10 H10A 110.4
C11 C10 H10A 110.4
H10B C10 H10A 108.6
C12 C11 C8 102.62(16)
C12 C11 C10 115.9(2)
C8 C11 C10 104.62(17)
C12 C11 H11 111.1
C8 C11 H11 111.1
C10 C11 H11 111.1
N2 C8 N1 110.21(17)
N2 C8 C11 106.34(17)
N1 C8 C11 105.67(17)
N2 C8 H8 111.4
N1 C8 H8 111.4
C11 C8 H8 111.4

loop_
_geom_bond_atom_site_label_1
_geom_bond_atom_site_label_2
_geom_bond_distance
O2 C9 1.208(3)
O1 C7 1.227(3)
N1 C7 1.364(3)
N1 C17 1.413(3)
N1 C8 1.479(3)
N2 C9 1.390(3)
N2 C1 1.416(3)
N2 C8 1.440(3)
C4 C5 1.384(3)
C4 C3 1.392(3)
C4 H4 0.9500
C5 C6 1.390(3)
C5 H5 0.9500
C6 C1 1.403(3)
C6 C7 1.495(3)
C17 C16 1.387(3)
C17 C12 1.398(3)
C12 C13 1.383(3)
C12 C11 1.513(3)
C13 C14 1.391(4)
C13 H13 0.9500
C14 C15 1.391(3)
C14 H14 0.9500
C15 C16 1.395(3)
C15 H16 0.9500
C16 H15 0.9500
C1 C2 1.392(3)
C2 C3 1.384(3)
C2 H2 0.9500
C3 H3 0.9500
C9 C10 1.516(3)
C10 C11 1.548(3)
C10 H10B 0.9900
C10 H10A 0.9900
C11 C8 1.542(3)
C11 H11 1.0000
C8 H8 1.0000

loop_
_geom_hbond_atom_site_label_D
_geom_hbond_atom_site_label_H
_geom_hbond_atom_site_label_A
_geom_hbond_distance_DH
_geom_hbond_distance_HA
_geom_hbond_distance_DA
_geom_hbond_angle_DHA
_geom_hbond_site_symmetry_A
C16 H15 O1 0.95 2.49 3.001(3) 113.6 .
C11 H11 O1 1.00 2.42 3.224(3) 137.5 4_664

loop_
_geom_torsion_atom_site_label_1
_geom_torsion_atom_site_label_2
_geom_torsion_atom_site_label_3
_geom_torsion_atom_site_label_4
_geom_torsion
C3 C4 C5 C6 0.9(4)
C4 C5 C6 C1 -1.2(4)
C4 C5 C6 C7 172.5(2)
C17 N1 C7 O1 -16.3(3)
C8 N1 C7 O1 177.0(2)
C17 N1 C7 C6 159.78(19)
C8 N1 C7 C6 -7.0(3)
C5 C6 C7 O1 -14.0(3)
C1 C6 C7 O1 159.6(2)
C5 C6 C7 N1 169.9(2)
C1 C6 C7 N1 -16.5(3)
C7 N1 C17 C16 21.5(4)
C8 N1 C17 C16 -170.4(2)
C7 N1 C17 C12 -157.0(2)
C8 N1 C17 C12 11.0(2)
C16 C17 C12 C13 -1.4(3)
N1 C17 C12 C13 177.3(2)
C16 C17 C12 C11 179.2(2)
N1 C17 C12 C11 -2.1(3)
C17 C12 C13 C14 1.0(4)
C11 C12 C13 C14 -179.7(2)
C12 C13 C14 C15 0.4(4)
C13 C14 C15 C16 -1.6(4)
C12 C17 C16 C15 0.2(3)
N1 C17 C16 C15 -178.2(2)
C14 C15 C16 C17 1.2(3)
C5 C6 C1 C2 1.5(3)
C7 C6 C1 C2 -172.2(2)
C5 C6 C1 N2 178.6(2)
C7 C6 C1 N2 5.0(3)
C9 N2 C1 C2 56.3(3)
C8 N2 C1 C2 -152.9(2)
C9 N2 C1 C6 -120.8(2)
C8 N2 C1 C6 30.0(3)
C6 C1 C2 C3 -1.3(4)
N2 C1 C2 C3 -178.3(2)
C1 C2 C3 C4 0.9(4)
C5 C4 C3 C2 -0.7(4)
C1 N2 C9 O2 -20.3(3)
C8 N2 C9 O2 -171.6(2)
C1 N2 C9 C10 158.74(19)
C8 N2 C9 C10 7.4(3)
O2 C9 C10 C11 177.8(2)
N2 C9 C10 C11 -1.2(2)
C13 C12 C11 C8 173.6(2)
C17 C12 C11 C8 -7.1(2)
C13 C12 C11 C10 -73.1(3)
C17 C12 C11 C10 106.3(2)
C9 C10 C11 C12 -116.9(2)
C9 C10 C11 C8 -4.7(2)
C9 N2 C8 N1 103.6(2)
C1 N2 C8 N1 -50.3(2)
C9 N2 C8 C11 -10.4(3)
C1 N2 C8 C11 -164.35(17)
C7 N1 C8 N2 39.3(3)
C17 N1 C8 N2 -129.67(18)
C7 N1 C8 C11 153.79(19)
C17 N1 C8 C11 -15.2(2)
C12 C11 C8 N2 130.18(18)
C10 C11 C8 N2 8.8(2)
C12 C11 C8 N1 13.0(2)
C10 C11 C8 N1 -108.33(19)
